data_2201270
loop_
_publ_author_name
'Jovanovic, Jovan'
'Elling, Wilhelm'
'Sch\"urmann, Markus'
'Preut, Hans'
'Spiteller, Michael'

_publ_section_title
;
 2,3,1',3'-Tetrahydro-[1,2']biindenylidene
;
_journal_issue 8
_journal_name_full 'Acta Crystallographica Section E'
_journal_page_first o815
_journal_page_last o816
_journal_paper_doi 10.1107/S1600536802011492
_journal_volume 58
_journal_year 2002
_chemical_formula_iupac 'C18 H16'
_chemical_formula_moiety 'C18 H16'
_chemical_formula_sum 'C18 H16'
_chemical_formula_weight 232.31
_chemical_name_systematic
;
 ?
;
_space_group_IT_number 15
_symmetry_cell_setting monoclinic
_symmetry_space_group_name_Hall '-C 2yc'
_symmetry_space_group_name_H-M 'C 1 2/c 1'
_atom_sites_solution_hydrogens geom
_atom_sites_solution_primary direct
_atom_sites_solution_secondary difmap
_audit_creation_method SHELXL-97
_cell_angle_alpha 90.00
_cell_angle_beta 120.3936(18)
_cell_angle_gamma 90.00
_cell_formula_units_Z 8
_cell_length_a 27.0655(6)
_cell_length_b 5.6822(2)
_cell_length_c 19.3829(6)
_cell_measurement_reflns_used 12358
_cell_measurement_temperature 291.0(10)
_cell_measurement_theta_max 27.49
_cell_measurement_theta_min 3.08
_cell_volume 2571.26(14)
_computing_cell_refinement
;
DENZO and SCALEPACK (Otwinowski & Minor, 1997)
;
_computing_data_collection 'COLLECT (Nonius, 1998)'
_computing_data_reduction
;
DENZO and SCALEPACK
;
_computing_molecular_graphics 'SHELXTL-Plus (Sheldrick, 1991)'
_computing_publication_material
;
SHELXL97, PARST95 (Nardelli, 1995) and PLATON (Spek, 2001)
;
_computing_structure_refinement 'SHELXL97 (Sheldrick, 1997)'
_computing_structure_solution 'SHELXS97 (Sheldrick, 1990)'
_diffrn_ambient_temperature 291.0(10)
_diffrn_detector_area_resol_mean '19 vertical, 18 horizontal'
_diffrn_measured_fraction_theta_full 0.986
_diffrn_measured_fraction_theta_max 0.986
_diffrn_measurement_device_type 'Nonius KappaCCD'
_diffrn_measurement_method
;
310 frames via \w-rotation (\D\w=1\%) and two times 90 s per frame
(three sets at different \k-angles)
;
_diffrn_radiation_monochromator graphite
_diffrn_radiation_source 'fine-focus sealed tube'
_diffrn_radiation_type MoK\a
_diffrn_radiation_wavelength 0.71073
_diffrn_reflns_av_R_equivalents 0.017
_diffrn_reflns_av_sigmaI/netI 0.0858
_diffrn_reflns_limit_h_max 34
_diffrn_reflns_limit_h_min -34
_diffrn_reflns_limit_k_max 7
_diffrn_reflns_limit_k_min -7
_diffrn_reflns_limit_l_max 21
_diffrn_reflns_limit_l_min -24
_diffrn_reflns_number 12358
_diffrn_reflns_theta_full 27.49
_diffrn_reflns_theta_max 27.49
_diffrn_reflns_theta_min 3.08
_diffrn_standards_decay_% 0
_diffrn_standards_number 0
_exptl_absorpt_coefficient_mu 0.068
_exptl_absorpt_correction_type none
_exptl_crystal_colour colourless
_exptl_crystal_density_diffrn 1.200
_exptl_crystal_density_meas ?
_exptl_crystal_density_method 'not measured'
_exptl_crystal_description needle
_exptl_crystal_F_000 992
_exptl_crystal_size_max 0.5
_exptl_crystal_size_mid 0.1
_exptl_crystal_size_min 0.1
_refine_diff_density_max 0.142
_refine_diff_density_min -0.097
_refine_ls_extinction_coef 0.00177(17)
_refine_ls_extinction_expression Fc^*^=kFc[1+0.001xFc^2^\l^3^/sin(2\q)]^-1/4^
_refine_ls_extinction_method SHELXL97
_refine_ls_goodness_of_fit_ref 0.980
_refine_ls_hydrogen_treatment constr
_refine_ls_matrix_type full
_refine_ls_number_parameters 164
_refine_ls_number_reflns 2909
_refine_ls_number_restraints 0
_refine_ls_restrained_S_all 0.980
_refine_ls_R_factor_all 0.1191
_refine_ls_R_factor_gt 0.0359
_refine_ls_shift/su_max <0.001
_refine_ls_shift/su_mean 0.000
_refine_ls_structure_factor_coef Fsqd
_refine_ls_weighting_details 'calc w = 1/[\s^2^(Fo^2^)+(0.0083P)^2^] where P = (Fo^2^+2Fc^2^)/3'
_refine_ls_weighting_scheme calc
_refine_ls_wR_factor_gt 0.0629
_refine_ls_wR_factor_ref 0.0685
_reflns_number_gt 1262
_reflns_number_total 2909
_reflns_threshold_expression I>2\s(I)
_cod_data_source_file bt6158.cif
_cod_data_source_block I
_cod_depositor_comments
;
The following automatic conversions were performed:

'_exptl_crystal_density_meas' value 'not measured' was changed to '?'
- the value is perceived as not measured.

Automatic conversion script
Id: cif_fix_values 3008 2015-01-20 13:52:24Z robertas 
;
_cod_original_cell_volume 2571.26(13)
_cod_original_sg_symbol_H-M 'C 2/c'
_cod_database_code 2201270
_cod_database_fobs_code 2201270

loop_
_symmetry_equiv_pos_as_xyz
'x, y, z'
'-x, y, -z+1/2'
'x+1/2, y+1/2, z'
'-x+1/2, y+1/2, -z+1/2'
'-x, -y, -z'
'x, -y, z-1/2'
'-x+1/2, -y+1/2, -z'
'x+1/2, -y+1/2, z-1/2'

loop_
_atom_site_label
_atom_site_fract_x
_atom_site_fract_y
_atom_site_fract_z
_atom_site_U_iso_or_equiv
_atom_site_adp_type
_atom_site_calc_flag
_atom_site_refinement_flags
_atom_site_occupancy
_atom_site_disorder_assembly
_atom_site_disorder_group
_atom_site_type_symbol
C1 0.01129(6) 0.9091(2) 0.11726(7) 0.0496(3) Uani d . 1 . . C
C2 0.04292(5) 0.7075(2) 0.10522(7) 0.0565(4) Uani d . 1 . . C
H2A 0.0250 0.5580 0.1034 0.068 Uiso calc R 1 . . H
H2B 0.0435 0.7274 0.0559 0.068 Uiso calc R 1 . . H
C3 0.10220(5) 0.7192(2) 0.17619(7) 0.0530(3) Uani d . 1 . . C
C4 0.14894(6) 0.5769(2) 0.19578(8) 0.0702(4) Uani d . 1 . . C
H4 0.1456 0.4505 0.1632 0.084 Uiso calc R 1 . . H
C5 0.20049(6) 0.6235(3) 0.26380(9) 0.0822(5) Uani d . 1 . . C
H5 0.2320 0.5282 0.2771 0.099 Uiso calc R 1 . . H
C6 0.20569(6) 0.8104(3) 0.31228(8) 0.0812(5) Uani d . 1 . . C
H6 0.2408 0.8410 0.3579 0.097 Uiso calc R 1 . . H
C7 0.15933(6) 0.9526(2) 0.29386(7) 0.0675(4) Uani d . 1 . . C
H7 0.1629 1.0784 0.3268 0.081 Uiso calc R 1 . . H
C8 0.10767(5) 0.9054(2) 0.22590(7) 0.0518(3) Uani d . 1 . . C
C9 0.05212(5) 1.0334(2) 0.19487(7) 0.0564(4) Uani d . 1 . . C
H9A 0.0563 1.1978 0.1853 0.068 Uiso calc R 1 . . H
H9B 0.0385 1.0235 0.2325 0.068 Uiso calc R 1 . . H
C11 -0.04340(5) 0.9592(2) 0.06635(7) 0.0493(3) Uani d . 1 . . C
C12 -0.07987(5) 0.8199(2) -0.00970(7) 0.0604(4) Uani d . 1 . . C
H12A -0.0811 0.6554 0.0027 0.073 Uiso calc R 1 . . H
H12B -0.0643 0.8311 -0.0449 0.073 Uiso calc R 1 . . H
C13 -0.14022(5) 0.9279(2) -0.04966(7) 0.0716(4) Uani d . 1 . . C
H13A -0.1514 0.9879 -0.1024 0.086 Uiso calc R 1 . . H
H13B -0.1682 0.8124 -0.0545 0.086 Uiso calc R 1 . . H
C14 -0.13528(6) 1.1240(2) 0.00527(8) 0.0607(4) Uani d . 1 . . C
C15 -0.17814(6) 1.2728(3) -0.00328(9) 0.0784(5) Uani d . 1 . . C
H15 -0.2150 1.2583 -0.0471 0.094 Uiso calc R 1 . . H
C16 -0.16608(7) 1.4430(3) 0.05347(11) 0.0846(5) Uani d . 1 . . C
H16 -0.1951 1.5424 0.0482 0.102 Uiso calc R 1 . . H
C17 -0.11107(7) 1.4681(3) 0.11852(9) 0.0772(4) Uani d . 1 . . C
H17 -0.1032 1.5854 0.1562 0.093 Uiso calc R 1 . . H
C18 -0.06778(6) 1.3179(2) 0.12728(7) 0.0625(4) Uani d . 1 . . C
H18 -0.0308 1.3343 0.1707 0.075 Uiso calc R 1 . . H
C19 -0.08008(5) 1.1424(2) 0.07062(7) 0.0526(3) Uani d . 1 . . C

loop_
_atom_site_aniso_label
_atom_site_aniso_U_11
_atom_site_aniso_U_22
_atom_site_aniso_U_33
_atom_site_aniso_U_12
_atom_site_aniso_U_13
_atom_site_aniso_U_23
C1 0.0510(9) 0.0489(8) 0.0482(7) -0.0008(7) 0.0245(7) 0.0014(6)
C2 0.0581(9) 0.0520(8) 0.0572(8) -0.0002(7) 0.0275(7) -0.0007(7)
C3 0.0499(9) 0.0514(9) 0.0550(8) 0.0013(7) 0.0247(7) 0.0025(7)
C4 0.0620(10) 0.0652(10) 0.0744(10) 0.0079(8) 0.0280(9) -0.0078(8)
C5 0.0585(11) 0.0820(13) 0.0912(12) 0.0146(8) 0.0270(10) -0.0059(9)
C6 0.0530(10) 0.0872(12) 0.0789(10) 0.0044(9) 0.0152(8) -0.0067(9)
C7 0.0570(10) 0.0656(10) 0.0667(9) 0.0015(8) 0.0218(8) -0.0092(7)
C8 0.0469(9) 0.0530(9) 0.0513(8) 0.0002(7) 0.0217(7) 0.0026(7)
C9 0.0541(9) 0.0557(9) 0.0557(8) 0.0018(7) 0.0251(7) -0.0011(7)
C11 0.0485(9) 0.0497(9) 0.0493(7) -0.0006(7) 0.0244(7) 0.0050(6)
C12 0.0565(9) 0.0604(9) 0.0572(8) -0.0058(7) 0.0235(7) 0.0018(7)
C13 0.0586(10) 0.0723(11) 0.0674(9) -0.0042(8) 0.0196(8) 0.0092(8)
C14 0.0519(10) 0.0659(10) 0.0642(9) 0.0071(8) 0.0294(8) 0.0165(8)
C15 0.0613(11) 0.0905(13) 0.0808(11) 0.0108(10) 0.0341(9) 0.0228(10)
C16 0.0755(13) 0.0938(13) 0.0988(12) 0.0326(10) 0.0545(11) 0.0345(11)
C17 0.0925(13) 0.0747(11) 0.0805(11) 0.0207(10) 0.0556(11) 0.0114(8)
C18 0.0667(10) 0.0661(10) 0.0607(9) 0.0115(8) 0.0366(8) 0.0108(8)
C19 0.0512(9) 0.0579(9) 0.0514(8) 0.0025(7) 0.0279(8) 0.0118(7)

loop_
_atom_type_symbol
_atom_type_description
_atom_type_scat_dispersion_real
_atom_type_scat_dispersion_imag
_atom_type_scat_source
C C 0.0033 0.0016 'International Tables Vol C Tables 4.2.6.8 and 6.1.1.4'
H H 0.0000 0.0000 'International Tables Vol C Tables 4.2.6.8 and 6.1.1.4'

loop_
_geom_angle_atom_site_label_1
_geom_angle_atom_site_label_2
_geom_angle_atom_site_label_3
_geom_angle
C11 C1 C9 127.95(11)
C11 C1 C2 123.42(11)
C9 C1 C2 108.63(10)
C3 C2 C1 104.56(10)
C3 C2 H2A 110.8
C1 C2 H2A 110.8
C3 C2 H2B 110.8
C1 C2 H2B 110.8
H2A C2 H2B 108.9
C4 C3 C8 119.59(12)
C4 C3 C2 129.29(12)
C8 C3 C2 111.12(11)
C5 C4 C3 119.59(13)
C5 C4 H4 120.2
C3 C4 H4 120.2
C4 C5 C6 120.42(13)
C4 C5 H5 119.8
C6 C5 H5 119.8
C5 C6 C7 120.64(13)
C5 C6 H6 119.7
C7 C6 H6 119.7
C6 C7 C8 118.92(12)
C6 C7 H7 120.5
C8 C7 H7 120.5
C7 C8 C3 120.84(12)
C7 C8 C9 128.11(12)
C3 C8 C9 111.05(11)
C8 C9 C1 104.60(10)
C8 C9 H9A 110.8
C1 C9 H9A 110.8
C8 C9 H9B 110.8
C1 C9 H9B 110.8
H9A C9 H9B 108.9
C1 C11 C19 129.81(11)
C1 C11 C12 122.82(11)
C19 C11 C12 107.36(11)
C11 C12 C13 106.52(10)
C11 C12 H12A 110.4
C13 C12 H12A 110.4
C11 C12 H12B 110.4
C13 C12 H12B 110.4
H12A C12 H12B 108.6
C14 C13 C12 104.40(10)
C14 C13 H13A 110.9
C12 C13 H13A 110.9
C14 C13 H13B 110.9
C12 C13 H13B 110.9
H13A C13 H13B 108.9
C15 C14 C19 121.01(14)
C15 C14 C13 127.17(14)
C19 C14 C13 111.81(12)
C16 C15 C14 119.46(14)
C16 C15 H15 120.3
C14 C15 H15 120.3
C15 C16 C17 120.70(14)
C15 C16 H16 119.7
C17 C16 H16 119.7
C16 C17 C18 119.91(14)
C16 C17 H17 120.0
C18 C17 H17 120.0
C17 C18 C19 119.55(13)
C17 C18 H18 120.2
C19 C18 H18 120.2
C14 C19 C18 119.36(12)
C14 C19 C11 109.90(12)
C18 C19 C11 130.74(12)

loop_
_geom_bond_atom_site_label_1
_geom_bond_atom_site_label_2
_geom_bond_site_symmetry_2
_geom_bond_distance
_geom_bond_publ_flag
C1 C11 . 1.3297(15) ?
C1 C9 . 1.5169(14) ?
C1 C2 . 1.5169(15) ?
C2 C3 . 1.4958(16) ?
C2 H2A . 0.9700 ?
C2 H2B . 0.9700 ?
C3 C4 . 1.3828(16) ?
C3 C8 . 1.3877(15) ?
C4 C5 . 1.3761(16) ?
C4 H4 . 0.9300 ?
C5 C6 . 1.3771(17) ?
C5 H5 . 0.9300 ?
C6 C7 . 1.3792(17) ?
C6 H6 . 0.9300 ?
C7 C8 . 1.3778(15) ?
C7 H7 . 0.9300 ?
C8 C9 . 1.4954(15) ?
C9 H9A . 0.9700 ?
C9 H9B . 0.9700 ?
C11 C19 . 1.4696(16) ?
C11 C12 . 1.5171(15) ?
C12 C13 . 1.5376(15) ?
C12 H12A . 0.9700 ?
C12 H12B . 0.9700 ?
C13 C14 . 1.4994(17) ?
C13 H13A . 0.9700 ?
C13 H13B . 0.9700 ?
C14 C15 . 1.3760(18) ?
C14 C19 . 1.3903(16) ?
C15 C16 . 1.3743(18) ?
C15 H15 . 0.9300 ?
C16 C17 . 1.3884(17) ?
C16 H16 . 0.9300 ?
C17 C18 . 1.3888(16) ?
C17 H17 . 0.9300 ?
C18 C19 . 1.3933(16) ?
C18 H18 . 0.9300 ?

loop_
_geom_torsion_atom_site_label_1
_geom_torsion_atom_site_label_2
_geom_torsion_atom_site_label_3
_geom_torsion_atom_site_label_4
_geom_torsion
C11 C1 C2 C3 179.95(11)
C9 C1 C2 C3 -0.45(12)
C1 C2 C3 C4 179.99(12)
C1 C2 C3 C8 -0.84(13)
C8 C3 C4 C5 -0.81(19)
C2 C3 C4 C5 178.30(12)
C3 C4 C5 C6 0.0(2)
C4 C5 C6 C7 0.5(2)
C5 C6 C7 C8 -0.3(2)
C6 C7 C8 C3 -0.52(19)
C6 C7 C8 C9 179.42(12)
C4 C3 C8 C7 1.06(18)
C2 C3 C8 C7 -178.21(11)
C4 C3 C8 C9 -178.89(11)
C2 C3 C8 C9 1.85(14)
C7 C8 C9 C1 178.03(11)
C3 C8 C9 C1 -2.03(13)
C11 C1 C9 C8 -178.97(11)
C2 C1 C9 C8 1.45(12)
C9 C1 C11 C19 -1.3(2)
C2 C1 C11 C19 178.21(11)
C9 C1 C11 C12 -179.87(10)
C2 C1 C11 C12 -0.36(17)
C1 C11 C12 C13 178.12(10)
C19 C11 C12 C13 -0.73(12)
C11 C12 C13 C14 0.17(13)
C12 C13 C14 C15 -178.78(12)
C12 C13 C14 C19 0.50(14)
C19 C14 C15 C16 0.3(2)
C13 C14 C15 C16 179.53(13)
C14 C15 C16 C17 0.9(2)
C15 C16 C17 C18 -1.0(2)
C16 C17 C18 C19 -0.18(19)
C15 C14 C19 C18 -1.46(19)
C13 C14 C19 C18 179.21(11)
C15 C14 C19 C11 178.33(11)
C13 C14 C19 C11 -0.99(14)
C17 C18 C19 C14 1.38(18)
C17 C18 C19 C11 -178.37(12)
C1 C11 C19 C14 -177.68(11)
C12 C11 C19 C14 1.07(13)
C1 C11 C19 C18 2.1(2)
C12 C11 C19 C18 -179.16(12)

loop_
_cod_related_entry_id
_cod_related_entry_database
_cod_related_entry_code
1 ChemSpider 10196992
